data_7011061
loop_
_publ_author_name
'John S. Field'
'Raymond J. Haines'
'David R. McMillin'
'Grant C. Summerton'

_publ_section_title
;
 Tuning solid emission by salts of the [Pt{4'-(o-CH3--Ph)trpy}Cl]+ and
 [Pt{4'-(o-CF3--Ph)trpy}Cl]+ luminophores: crystal structures of
 [Pt{4'-(o-CH3--Ph)trpy}Cl]A (A = BF4 or SbF6) and
 [Pt{4'-(o-CF3--Ph)trpy}Cl]SbF6 (trpy = 2,2':6',2&#x2033;-terpyridine)
;
_journal_issue 7
_journal_name_full 'J. Chem. Soc., Dalton Trans.'
_journal_page_first 1369
_journal_page_last 1376
_journal_paper_doi 10.1039/b107113k
_journal_year 2002
_chemical_formula_moiety '[Pt(4'(C6H4-CF3-o)trpy)Cl]SbF6'
_chemical_formula_sum 'C22 H14 Cl F9 N3 Pt Sb'
_chemical_formula_weight 843.64
_chemical_name_systematic
;
?
;
_space_group_IT_number 14
_symmetry_cell_setting monoclinic
_symmetry_space_group_name_Hall '-P 2yn'
_symmetry_space_group_name_H-M 'P 1 21/n 1'
_atom_sites_solution_hydrogens geom
_atom_sites_solution_primary direct
_atom_sites_solution_secondary difmap
_audit_creation_method SHELXL-97
_cell_angle_alpha 90.00
_cell_angle_beta 100.750(5)
_cell_angle_gamma 90.00
_cell_formula_units_Z 4
_cell_length_a 6.93(2)
_cell_length_b 20.114(5)
_cell_length_c 17.979(2)
_cell_measurement_reflns_used 25
_cell_measurement_temperature 293(2)
_cell_measurement_theta_max 12
_cell_measurement_theta_min 2
_cell_volume 2462(7)
_computing_cell_refinement 'CELDIM, CAD4'
_computing_data_collection 'Nonius CAD4'
_computing_data_reduction 'XCAD (McArdle, 2000)'
_computing_molecular_graphics 'ORTEP 3 (Farrugia, 2000)'
_computing_publication_material 'ORTEP 3 (Farrugia, 2000)'
_computing_structure_refinement 'SHELXL-97 (Sheldrick, 1997)'
_computing_structure_solution 'SHELXS-86 (Sheldrick, 1986)'
_diffrn_ambient_temperature 293(2)
_diffrn_measured_fraction_theta_full 1.000
_diffrn_measured_fraction_theta_max 1.000
_diffrn_measurement_device_type 'Nonius CAD4'
_diffrn_measurement_method 'omega-2theta scans'
_diffrn_radiation_monochromator graphite
_diffrn_radiation_source 'fine-focus sealed tube'
_diffrn_radiation_type MoK\a
_diffrn_radiation_wavelength 0.71069
_diffrn_reflns_av_R_equivalents 0.0375
_diffrn_reflns_av_sigmaI/netI 0.0471
_diffrn_reflns_limit_h_max 7
_diffrn_reflns_limit_h_min -7
_diffrn_reflns_limit_k_max 22
_diffrn_reflns_limit_k_min -1
_diffrn_reflns_limit_l_max 19
_diffrn_reflns_limit_l_min -1
_diffrn_reflns_number 4055
_diffrn_reflns_theta_full 22.97
_diffrn_reflns_theta_max 22.97
_diffrn_reflns_theta_min 2.02
_diffrn_standards_decay_% 0
_diffrn_standards_interval_time '60 minutes'
_diffrn_standards_number 3
_exptl_absorpt_coefficient_mu 6.967
_exptl_absorpt_correction_T_max 0.99
_exptl_absorpt_correction_T_min 0.72
_exptl_absorpt_correction_type psi-scan
_exptl_absorpt_process_details
;
Walker, N. & Stuart, D. (1983) Acta Cryst. A39, 158-166'
;
_exptl_crystal_colour yellow
_exptl_crystal_density_diffrn 2.276
_exptl_crystal_density_method 'not measured'
_exptl_crystal_description needle
_exptl_crystal_F_000 1576
_exptl_crystal_size_max 0.95
_exptl_crystal_size_mid 0.30
_exptl_crystal_size_min 0.30
_refine_diff_density_max 2.035
_refine_diff_density_min -1.075
_refine_diff_density_rms 0.186
_refine_ls_extinction_method none
_refine_ls_goodness_of_fit_ref 0.943
_refine_ls_hydrogen_treatment mixed
_refine_ls_matrix_type full
_refine_ls_number_parameters 335
_refine_ls_number_reflns 3423
_refine_ls_number_restraints 0
_refine_ls_restrained_S_all 0.943
_refine_ls_R_factor_all 0.0745
_refine_ls_R_factor_gt 0.0449
_refine_ls_shift/su_max 0.000
_refine_ls_shift/su_mean 0.000
_refine_ls_structure_factor_coef Fsqd
_refine_ls_weighting_details 'calc w=1/[\s^2^(Fo^2^)+(0.1000P)^2^+0.0000P] where P=(Fo^2^+2Fc^2^)/3'
_refine_ls_weighting_scheme calc
_refine_ls_wR_factor_gt 0.1160
_refine_ls_wR_factor_ref 0.1317
_reflns_number_gt 2504
_reflns_number_total 3423
_reflns_threshold_expression >2sigma(I)
_cod_data_source_file b107113k.txt
_cod_data_source_block gs10
_cod_depositor_comments
;
The following automatic conversions were performed:
'_atom_site_symetry_multiplicity' tag replaced with
'_atom_site_symmetry_multiplicity'.

Automatic conversion script
Id: cif_correct_tags 1440 2010-10-19 06:21:57Z saulius 

The following automatic conversions were performed:

'_exptl_absorpt_correction_type' tag value 'psi-scans' was replaced
with 'psi-scan' value.

Automatic conversion script
Id: cif_fix_values 1646 2011-03-28 12:23:43Z adriana 
;
_cod_original_cell_volume 2462(8)
_cod_original_sg_symbol_H-M P2(1)/n
_cod_database_code 7011061

loop_
_symmetry_equiv_pos_as_xyz
'x, y, z'
'-x+1/2, y+1/2, -z+1/2'
'-x, -y, -z'
'x-1/2, -y-1/2, z-1/2'

loop_
_atom_site_label
_atom_site_type_symbol
_atom_site_fract_x
_atom_site_fract_y
_atom_site_fract_z
_atom_site_U_iso_or_equiv
_atom_site_adp_type
_atom_site_occupancy
_atom_site_symmetry_multiplicity
_atom_site_calc_flag
_atom_site_refinement_flags
_atom_site_disorder_assembly
_atom_site_disorder_group
Pt Pt 0.74991(6) 0.02907(2) 0.49460(2) 0.0439(2) Uani 1 1 d . . .
Sb Sb 0.07891(14) 0.15069(5) 0.16154(5) 0.0674(3) Uani 1 1 d . . .
Cl Cl 0.8122(5) 0.0621(2) 0.61845(17) 0.0688(9) Uani 1 1 d . . .
F1 F 0.2111(13) -0.0700(6) 0.2019(5) 0.106(3) Uani 1 1 d . . .
F2 F 0.3238(15) -0.1676(6) 0.2044(6) 0.126(4) Uani 1 1 d . . .
F3 F 0.1130(13) -0.1358(5) 0.1102(5) 0.103(3) Uani 1 1 d . . .
F4 F 0.109(3) 0.0723(6) 0.1134(9) 0.206(8) Uani 1 1 d . . .
F5 F 0.049(2) 0.1000(8) 0.2453(6) 0.176(6) Uani 1 1 d . . .
F6 F 0.026(3) 0.2241(6) 0.2081(9) 0.226(8) Uani 1 1 d . . .
F7 F 0.078(2) 0.1951(7) 0.0765(7) 0.182(7) Uani 1 1 d . . .
F8 F 0.334(2) 0.1537(12) 0.1864(15) 0.325(15) Uani 1 1 d . . .
F9 F -0.191(2) 0.1398(9) 0.1347(10) 0.197(7) Uani 1 1 d . . .
N1 N 0.7312(13) 0.1187(5) 0.4450(5) 0.050(2) Uani 1 1 d . . .
N2 N 0.6971(12) 0.0011(5) 0.3900(5) 0.041(2) Uani 1 1 d . . .
N3 N 0.7515(12) -0.0700(5) 0.5109(5) 0.046(2) Uani 1 1 d . . .
C1 C 0.7526(17) 0.1789(6) 0.4784(7) 0.058(3) Uani 1 1 d . . .
H1 H 0.7819 0.1818 0.5310 0.059(9) Uiso 1 1 calc R . .
C2 C 0.7319(19) 0.2359(7) 0.4363(8) 0.069(4) Uani 1 1 d . . .
H2 H 0.7381 0.2771 0.4601 0.059(9) Uiso 1 1 calc R . .
C3 C 0.7021(19) 0.2323(7) 0.3598(7) 0.065(3) Uani 1 1 d . . .
H3 H 0.6946 0.2711 0.3312 0.059(9) Uiso 1 1 calc R . .
C4 C 0.6831(17) 0.1719(6) 0.3242(7) 0.054(3) Uani 1 1 d . . .
H4 H 0.6593 0.1695 0.2717 0.059(9) Uiso 1 1 calc R . .
C5 C 0.6991(15) 0.1160(6) 0.3660(6) 0.042(3) Uani 1 1 d . . .
C6 C 0.6747(16) 0.0480(5) 0.3355(6) 0.042(3) Uani 1 1 d . . .
C7 C 0.6353(15) 0.0281(6) 0.2610(6) 0.043(3) Uani 1 1 d . . .
H7 H 0.6184 0.0596 0.2225 0.059(9) Uiso 1 1 calc R . .
C8 C 0.6207(15) -0.0392(5) 0.2434(6) 0.040(3) Uani 1 1 d . . .
C9 C 0.6456(15) -0.0848(6) 0.2999(5) 0.044(3) Uani 1 1 d . . .
H9 H 0.6379 -0.1299 0.2883 0.059(9) Uiso 1 1 calc R . .
C10 C 0.6830(15) -0.0641(6) 0.3757(6) 0.047(3) Uani 1 1 d . . .
C11 C 0.7124(17) -0.1063(6) 0.4452(6) 0.051(3) Uani 1 1 d . . .
C12 C 0.7071(19) -0.1738(6) 0.4456(7) 0.061(3) Uani 1 1 d . . .
H12 H 0.6793 -0.1976 0.4005 0.059(9) Uiso 1 1 calc R . .
C13 C 0.7440(19) -0.2065(7) 0.5145(8) 0.071(4) Uani 1 1 d . . .
H13 H 0.7461 -0.2527 0.5160 0.059(9) Uiso 1 1 calc R . .
C14 C 0.7778(19) -0.1705(8) 0.5812(7) 0.067(4) Uani 1 1 d . . .
H14 H 0.7955 -0.1922 0.6277 0.059(9) Uiso 1 1 calc R . .
C15 C 0.7848(17) -0.1038(7) 0.5781(6) 0.059(3) Uani 1 1 d . . .
H15 H 0.8131 -0.0798 0.6231 0.059(9) Uiso 1 1 calc R . .
C16 C 0.5932(17) -0.0581(5) 0.1605(6) 0.047(3) Uani 1 1 d . . .
C17 C 0.738(2) -0.0387(7) 0.1231(7) 0.067(4) Uani 1 1 d . . .
H17 H 0.8486 -0.0161 0.1481 0.059(9) Uiso 1 1 calc R . .
C18 C 0.715(2) -0.0537(7) 0.0461(8) 0.070(4) Uani 1 1 d . . .
H18 H 0.8126 -0.0391 0.0207 0.059(9) Uiso 1 1 calc R . .
C19 C 0.570(2) -0.0861(7) 0.0074(6) 0.067(4) Uani 1 1 d . . .
H19 H 0.5645 -0.0956 -0.0436 0.059(9) Uiso 1 1 calc R . .
C20 C 0.427(2) -0.1057(6) 0.0440(7) 0.067(4) Uani 1 1 d . . .
H20 H 0.3190 -0.1281 0.0167 0.059(9) Uiso 1 1 calc R . .
C21 C 0.4328(19) -0.0938(5) 0.1229(6) 0.052(3) Uani 1 1 d . . .
C22 C 0.270(2) -0.1154(8) 0.1592(8) 0.070(4) Uani 1 1 d . . .

loop_
_atom_site_aniso_label
_atom_site_aniso_U_11
_atom_site_aniso_U_22
_atom_site_aniso_U_33
_atom_site_aniso_U_23
_atom_site_aniso_U_13
_atom_site_aniso_U_12
Pt 0.0305(3) 0.0647(3) 0.0369(3) -0.0071(2) 0.00762(18) -0.0019(2)
Sb 0.0729(6) 0.0793(6) 0.0484(5) 0.0079(4) 0.0073(4) 0.0039(5)
Cl 0.0581(19) 0.104(3) 0.0433(16) -0.0193(17) 0.0072(14) -0.0013(19)
F1 0.078(6) 0.162(9) 0.080(6) -0.043(6) 0.021(5) -0.041(6)
F2 0.097(7) 0.138(9) 0.134(8) 0.069(8) -0.004(6) -0.023(7)
F3 0.077(6) 0.128(8) 0.091(6) -0.021(6) -0.017(5) -0.028(6)
F4 0.36(2) 0.111(10) 0.196(14) -0.021(9) 0.191(16) 0.021(12)
F5 0.242(16) 0.218(14) 0.074(7) 0.056(8) 0.044(8) 0.056(12)
F6 0.39(3) 0.107(9) 0.192(14) -0.064(10) 0.092(15) -0.026(12)
F7 0.223(14) 0.202(14) 0.147(10) 0.114(10) 0.100(10) 0.093(12)
F8 0.072(9) 0.36(3) 0.49(4) 0.15(3) -0.084(15) -0.033(14)
F9 0.094(9) 0.275(19) 0.216(16) -0.008(14) 0.019(9) -0.037(11)
N1 0.032(5) 0.067(7) 0.051(6) -0.013(5) 0.006(4) -0.006(5)
N2 0.028(5) 0.049(5) 0.045(5) -0.009(5) 0.006(4) -0.003(4)
N3 0.040(5) 0.062(6) 0.038(5) 0.001(4) 0.010(4) 0.006(5)
C1 0.056(8) 0.055(8) 0.063(7) -0.029(7) 0.010(6) -0.008(6)
C2 0.060(9) 0.072(10) 0.074(9) -0.013(8) 0.011(7) -0.010(7)
C3 0.066(9) 0.061(9) 0.070(9) 0.004(7) 0.020(7) -0.001(7)
C4 0.057(8) 0.049(8) 0.060(7) -0.005(6) 0.020(6) 0.005(6)
C5 0.030(6) 0.052(7) 0.048(6) -0.001(5) 0.015(5) -0.001(5)
C6 0.042(6) 0.042(7) 0.044(6) 0.000(5) 0.017(5) -0.001(5)
C7 0.032(6) 0.053(7) 0.045(6) 0.003(5) 0.009(5) -0.004(5)
C8 0.035(6) 0.047(7) 0.038(6) -0.005(5) 0.006(4) 0.005(5)
C9 0.038(6) 0.048(6) 0.042(6) -0.008(6) 0.001(5) 0.013(5)
C10 0.030(6) 0.057(8) 0.054(7) 0.002(6) 0.004(5) 0.003(5)
C11 0.043(7) 0.065(9) 0.046(7) 0.000(6) 0.007(5) 0.003(6)
C12 0.063(8) 0.058(8) 0.057(7) 0.007(6) -0.003(6) -0.010(6)
C13 0.073(10) 0.060(9) 0.078(10) 0.023(7) 0.008(8) 0.005(7)
C14 0.056(8) 0.090(11) 0.052(8) 0.016(8) 0.005(6) -0.003(7)
C15 0.046(7) 0.092(11) 0.039(7) -0.010(7) 0.006(5) 0.002(7)
C16 0.054(7) 0.044(6) 0.044(6) -0.006(5) 0.010(5) 0.009(6)
C17 0.071(9) 0.077(9) 0.052(7) 0.007(7) 0.009(7) 0.019(7)
C18 0.078(10) 0.082(10) 0.055(8) 0.001(7) 0.026(7) 0.007(8)
C19 0.103(11) 0.071(9) 0.028(6) -0.009(6) 0.015(7) 0.026(9)
C20 0.088(10) 0.060(8) 0.042(7) -0.007(6) -0.016(7) -0.003(7)
C21 0.071(8) 0.036(6) 0.045(6) -0.007(5) 0.003(6) 0.010(6)
C22 0.061(9) 0.084(10) 0.055(8) -0.008(8) -0.011(7) -0.021(8)

loop_
_atom_type_symbol
_atom_type_description
_atom_type_scat_dispersion_real
_atom_type_scat_dispersion_imag
_atom_type_scat_source
C C 0.0033 0.0016 'International Tables Vol C Tables 4.2.6.8 and 6.1.1.4'
H H 0.0000 0.0000 'International Tables Vol C Tables 4.2.6.8 and 6.1.1.4'
N N 0.0061 0.0033 'International Tables Vol C Tables 4.2.6.8 and 6.1.1.4'
Cl Cl 0.1484 0.1585 'International Tables Vol C Tables 4.2.6.8 and 6.1.1.4'
F F 0.0171 0.0103 'International Tables Vol C Tables 4.2.6.8 and 6.1.1.4'
Sb Sb -0.5866 1.5461 'International Tables Vol C Tables 4.2.6.8 and 6.1.1.4'
Pt Pt -1.7033 8.3905 'International Tables Vol C Tables 4.2.6.8 and 6.1.1.4'

loop_
_geom_angle_atom_site_label_1
_geom_angle_atom_site_label_2
_geom_angle_atom_site_label_3
_geom_angle
_geom_angle_site_symmetry_1
_geom_angle_site_symmetry_3
_geom_angle_publ_flag
N2 Pt N1 81.1(4) . . ?
N2 Pt N3 81.2(4) . . ?
N1 Pt N3 162.3(3) . . ?
N2 Pt Cl 179.9(3) . . ?
N1 Pt Cl 99.0(3) . . ?
N3 Pt Cl 98.7(3) . . ?
F8 Sb F6 98.0(12) . . ?
F8 Sb F7 92.4(9) . . ?
F6 Sb F7 91.2(7) . . ?
F8 Sb F4 87.1(11) . . ?
F6 Sb F4 174.5(9) . . ?
F7 Sb F4 90.5(7) . . ?
F8 Sb F9 175.2(10) . . ?
F6 Sb F9 86.2(10) . . ?
F7 Sb F9 89.7(8) . . ?
F4 Sb F9 88.6(8) . . ?
F8 Sb F5 94.1(9) . . ?
F6 Sb F5 90.6(7) . . ?
F7 Sb F5 173.0(7) . . ?
F4 Sb F5 87.1(6) . . ?
F9 Sb F5 83.6(8) . . ?
C1 N1 C5 118.1(11) . . ?
C1 N1 Pt 128.1(8) . . ?
C5 N1 Pt 113.7(7) . . ?
C10 N2 C6 123.6(9) . . ?
C10 N2 Pt 117.9(8) . . ?
C6 N2 Pt 118.6(8) . . ?
C15 N3 C11 118.0(11) . . ?
C15 N3 Pt 128.0(8) . . ?
C11 N3 Pt 114.0(7) . . ?
N1 C1 C2 121.0(12) . . ?
C3 C2 C1 119.9(13) . . ?
C2 C3 C4 120.3(13) . . ?
C5 C4 C3 119.4(11) . . ?
C4 C5 N1 121.1(10) . . ?
C4 C5 C6 125.2(10) . . ?
N1 C5 C6 113.6(9) . . ?
N2 C6 C7 118.6(10) . . ?
N2 C6 C5 112.9(9) . . ?
C7 C6 C5 128.5(10) . . ?
C6 C7 C8 119.9(10) . . ?
C9 C8 C7 119.7(10) . . ?
C9 C8 C16 122.8(9) . . ?
C7 C8 C16 117.3(9) . . ?
C8 C9 C10 120.1(10) . . ?
N2 C10 C9 118.2(10) . . ?
N2 C10 C11 113.8(10) . . ?
C9 C10 C11 128.1(11) . . ?
C12 C11 N3 121.9(11) . . ?
C12 C11 C10 125.0(11) . . ?
N3 C11 C10 113.1(10) . . ?
C11 C12 C13 118.7(12) . . ?
C14 C13 C12 120.0(13) . . ?
C15 C14 C13 119.3(12) . . ?
C14 C15 N3 122.1(12) . . ?
C17 C16 C21 120.3(11) . . ?
C17 C16 C8 116.3(11) . . ?
C21 C16 C8 123.4(10) . . ?
C16 C17 C18 117.9(13) . . ?
C19 C18 C17 125.3(14) . . ?
C18 C19 C20 117.2(11) . . ?
C19 C20 C21 123.1(13) . . ?
C16 C21 C20 116.2(12) . . ?
C16 C21 C22 123.2(10) . . ?
C20 C21 C22 120.5(12) . . ?
F1 C22 F3 107.4(13) . . ?
F1 C22 F2 105.9(12) . . ?
F3 C22 F2 105.1(12) . . ?
F1 C22 C21 113.8(12) . . ?
F3 C22 C21 113.4(12) . . ?
F2 C22 C21 110.6(12) . . ?

loop_
_geom_bond_atom_site_label_1
_geom_bond_atom_site_label_2
_geom_bond_distance
_geom_bond_site_symmetry_2
_geom_bond_publ_flag
Pt N2 1.931(8) . ?
Pt N1 2.004(10) . ?
Pt N3 2.014(10) . ?
Pt Cl 2.286(3) . ?
Sb F8 1.742(14) . ?
Sb F6 1.769(13) . ?
Sb F7 1.770(9) . ?
Sb F4 1.829(12) . ?
Sb F9 1.853(15) . ?
Sb F5 1.860(11) . ?
F1 C22 1.306(17) . ?
F2 C22 1.337(17) . ?
F3 C22 1.332(15) . ?
N1 C1 1.349(15) . ?
N1 C5 1.397(13) . ?
N2 C10 1.336(15) . ?
N2 C6 1.349(14) . ?
N3 C15 1.368(14) . ?
N3 C11 1.372(14) . ?
C1 C2 1.367(18) . ?
C2 C3 1.355(17) . ?
C3 C4 1.367(17) . ?
C4 C5 1.346(15) . ?
C5 C6 1.471(15) . ?
C6 C7 1.376(15) . ?
C7 C8 1.390(14) . ?
C8 C9 1.355(14) . ?
C8 C16 1.516(14) . ?
C9 C10 1.403(15) . ?
C10 C11 1.492(16) . ?
C11 C12 1.358(17) . ?
C12 C13 1.383(17) . ?
C13 C14 1.383(19) . ?
C14 C15 1.344(19) . ?
C16 C17 1.366(18) . ?
C16 C21 1.387(16) . ?
C17 C18 1.397(18) . ?
C18 C19 1.288(19) . ?
C19 C20 1.348(19) . ?
C20 C21 1.433(16) . ?
C21 C22 1.471(19) . ?
